data_1520999
loop_
_publ_author_name
'Daidouh, A.'
'Pico, C.'
'Veiga, M.L.'

_publ_section_title
;
 Structure features and ionic conductivity of the A M4 (P O4)3
 orthophosphates: (A = Na, K, Rb; M = Ni, Mn)
;
_journal_name_full 'Solid State Ionics'
_journal_page_first 109
_journal_page_last 117
_journal_volume 124
_journal_year 1999
_chemical_formula_sum 'Mn4 O12 P3 Rb'
_chemical_name_systematic 'Rb Mn4 (P O4)3'
_space_group_IT_number 58
_symmetry_space_group_name_Hall '-P 2n 2'
_symmetry_space_group_name_H-M 'P m n n'
_cell_angle_alpha 90
_cell_angle_beta 90
_cell_angle_gamma 90
_cell_formula_units_Z 4
_cell_length_a 6.45
_cell_length_b 16.73
_cell_length_c 9.87
_cell_volume 1065.057
_citation_journal_id_ASTM SSIOD3
_cod_data_source_file Daidouh_SSIOD3_1999_759.cif
_cod_data_source_block Mn4O12P3Rb1
_cod_original_sg_symbol_Hall '-P 2 2n (z,x,y)'
_cod_original_formula_sum 'Mn4 O12 P3 Rb1'
_cod_database_code 1520999

loop_
_symmetry_equiv_pos_as_xyz
x,y,z
x,-y,-z
-x+1/2,y+1/2,-z+1/2
-x+1/2,-y+1/2,z+1/2
-x,-y,-z
-x,y,z
x-1/2,-y-1/2,z-1/2
x-1/2,y-1/2,-z-1/2

loop_
_atom_site_label
_atom_site_type_symbol
_atom_site_fract_x
_atom_site_fract_y
_atom_site_fract_z
_atom_site_occupancy
_atom_site_U_iso_or_equiv
O2 O-2 0.5 0.229 0.115 1 0.0
Mn3 Mn+2 0.256 0.203 0.251 1 0.0
O9 O-2 0 0.025 0.364 1 0.0
O3 O-2 0.307 0.124 0.578 1 0.0
P2 P+5 0.5 0.216 0.964 1 0.0
O6 O-2 0 0.047 0.862 1 0.0
O1 O-2 0.5 0.182 0.389 1 0.0
Mn1 Mn+2 0 0.097 0.558 1 0.0
P1 P+5 0.5 0.166 0.541 1 0.0
O4 O-2 0 0.2 0.38 1 0.0
Mn2 Mn+2 0 0.141 0.972 1 0.0
Rb1 Rb+1 0.5 0.0308 0.795 1 0.0
O7 O-2 0.203 0.086 0.174 1 0.0
P3 P+5 0 0.036 0.217 1 0.0
O8 O-2 0.701 0.177 0.912 1 0.0
O5 O-2 0.5 0.249 0.615 1 0.0
